data_4077175
loop_
_publ_author_name
'Braunstein, Pierre'
'Veith, Michael'
'Blin, Jo\"el'
'Huch, Volker'

_publ_section_title
;
 New Mono- and Polynuclear Iron Silylene and Stannylene Complexes
;
_journal_issue 4
_journal_name_full Organometallics
_journal_page_first 627
_journal_paper_doi 10.1021/om000515z
_journal_volume 20
_journal_year 2001
_chemical_formula_sum 'C24 H36 Fe2 O12 Sn2'
_chemical_formula_weight 865.61
_chemical_name_systematic
;
 ?
;
_space_group_IT_number 2
_symmetry_cell_setting triclinic
_symmetry_space_group_name_Hall '-P 1'
_symmetry_space_group_name_H-M 'P -1'
_atom_sites_solution_hydrogens geom
_atom_sites_solution_primary direct
_atom_sites_solution_secondary difmap
_audit_creation_method SHELXL-97
_cell_angle_alpha 108.46(3)
_cell_angle_beta 91.78(3)
_cell_angle_gamma 115.06(3)
_cell_formula_units_Z 1
_cell_length_a 8.948(2)
_cell_length_b 10.328(2)
_cell_length_c 10.866(2)
_cell_measurement_temperature 293(2)
_cell_volume 846.8(4)
_computing_structure_refinement 'SHELXL-97 (Sheldrick, 1997)'
_computing_structure_solution 'SHELXS-97 (Sheldrick, 1990)'
_diffrn_ambient_temperature 293(2)
_diffrn_measured_fraction_theta_full 0.966
_diffrn_measured_fraction_theta_max 0.966
_diffrn_measurement_device_type 'Stoe AED2'
_diffrn_radiation_monochromator graphite
_diffrn_radiation_source 'fine-focus sealed tube'
_diffrn_radiation_type MoK\a
_diffrn_radiation_wavelength 0.71073
_diffrn_reflns_av_R_equivalents 0.0000
_diffrn_reflns_av_sigmaI/netI 0.0075
_diffrn_reflns_limit_h_max 9
_diffrn_reflns_limit_h_min -9
_diffrn_reflns_limit_k_max 10
_diffrn_reflns_limit_k_min -11
_diffrn_reflns_limit_l_max 11
_diffrn_reflns_limit_l_min 0
_diffrn_reflns_number 2150
_diffrn_reflns_theta_full 22.51
_diffrn_reflns_theta_max 22.51
_diffrn_reflns_theta_min 2.01
_diffrn_standards_interval_time 60
_diffrn_standards_number 3
_exptl_absorpt_coefficient_mu 2.349
_exptl_absorpt_correction_T_max 0.99
_exptl_absorpt_correction_T_min 0.67
_exptl_absorpt_correction_type empirical
_exptl_crystal_density_diffrn 1.698
_exptl_crystal_density_method 'not measured'
_exptl_crystal_F_000 428
_exptl_crystal_size_max 0.4
_exptl_crystal_size_mid 0.3
_exptl_crystal_size_min 0.15
_refine_diff_density_max 0.758
_refine_diff_density_min -0.555
_refine_diff_density_rms 0.086
_refine_ls_extinction_method none
_refine_ls_goodness_of_fit_ref 1.133
_refine_ls_hydrogen_treatment mixed
_refine_ls_matrix_type full
_refine_ls_number_parameters 181
_refine_ls_number_reflns 2150
_refine_ls_number_restraints 0
_refine_ls_restrained_S_all 1.133
_refine_ls_R_factor_all 0.0265
_refine_ls_R_factor_gt 0.0261
_refine_ls_shift/su_max 0.003
_refine_ls_shift/su_mean 0.000
_refine_ls_structure_factor_coef Fsqd
_refine_ls_weighting_details 'calc w=1/[\s^2^(Fo^2^)+(0.0417P)^2^+1.1017P] where P=(Fo^2^+2Fc^2^)/3'
_refine_ls_weighting_scheme calc
_refine_ls_wR_factor_gt 0.0705
_refine_ls_wR_factor_ref 0.0709
_reflns_number_gt 2108
_reflns_number_total 2150
_reflns_threshold_expression >2sigma(I)
_cod_data_source_file om000515z.cif
_cod_data_source_block comp_9a
_cod_depositor_comments
;
The following automatic conversions were performed:

'_symmetry_cell_setting' value 'Triclinic' changed to 'triclinic'
according to /home/saulius/struct/CIF-dictionaries/cif_core.dic
dictionary named 'cif_core.dic' version 2.4.2 from 2011-04-26.

Automatic conversion script
Id: cif_fix_values 1715 2011-07-08 13:25:40Z adriana 
;
_cod_original_cell_volume 846.8(3)
_cod_original_sg_symbol_H-M P-1
_cod_database_code 4077175

loop_
_symmetry_equiv_pos_as_xyz
'x, y, z'
'-x, -y, -z'

loop_
_atom_site_label
_atom_site_type_symbol
_atom_site_fract_x
_atom_site_fract_y
_atom_site_fract_z
_atom_site_U_iso_or_equiv
_atom_site_adp_type
_atom_site_occupancy
_atom_site_symmetry_multiplicity
_atom_site_calc_flag
_atom_site_refinement_flags
Sn1 Sn 0.43014(3) 0.34526(3) 0.85945(2) 0.03702(14) Uani 1 1 d .
Fe2 Fe 0.48959(8) 0.12284(7) 0.79346(6) 0.04800(19) Uani 1 1 d .
O1 O 0.3778(3) 0.4296(3) 1.0464(2) 0.0397(6) Uani 1 1 d .
O2 O 0.2923(4) 0.4085(4) 0.7764(3) 0.0621(9) Uani 1 1 d .
O3 O 0.6307(6) 0.1992(5) 0.5725(4) 0.0842(12) Uani 1 1 d .
O4 O 0.1353(6) -0.1009(5) 0.7288(5) 0.1007(14) Uani 1 1 d .
O5 O 0.6674(6) 0.2288(5) 1.0632(4) 0.0903(13) Uani 1 1 d .
O6 O 0.5935(10) -0.1178(8) 0.7270(6) 0.149(3) Uani 1 1 d .
C1 C 0.2244(5) 0.3576(5) 1.0952(4) 0.0501(11) Uani 1 1 d .
C2 C 0.1135(7) 0.4294(8) 1.0667(7) 0.091(2) Uani 1 1 d .
H2A H 0.1674 0.5374 1.1181 0.136 Uiso 1 1 calc R
H2B H 0.0062 0.3816 1.0900 0.136 Uiso 1 1 calc R
H2C H 0.0979 0.4139 0.9744 0.136 Uiso 1 1 calc R
C3 C 0.2689(9) 0.4000(8) 1.2401(6) 0.093(2) Uani 1 1 d .
H3A H 0.3215 0.5097 1.2826 0.139 Uiso 1 1 calc R
H3B H 0.3450 0.3620 1.2578 0.139 Uiso 1 1 calc R
H3C H 0.1688 0.3556 1.2735 0.139 Uiso 1 1 calc R
C4 C 0.1419(9) 0.1902(7) 1.0195(8) 0.113(3) Uani 1 1 d .
H4A H 0.2121 0.1472 1.0384 0.170 Uiso 1 1 calc R
H4B H 0.1245 0.1716 0.9266 0.170 Uiso 1 1 calc R
H4C H 0.0355 0.1433 1.0443 0.170 Uiso 1 1 calc R
C5 C 0.1879(7) 0.3373(7) 0.6467(5) 0.0684(15) Uani 1 1 d .
C6 C 0.2648(10) 0.2705(11) 0.5424(6) 0.106(3) Uani 1 1 d .
H6A H 0.2825 0.1926 0.5610 0.160 Uiso 1 1 calc R
H6B H 0.3707 0.3496 0.5405 0.160 Uiso 1 1 calc R
H6C H 0.1913 0.2260 0.4582 0.160 Uiso 1 1 calc R
C7 C 0.1535(14) 0.4573(11) 0.6239(8) 0.138(4) Uani 1 1 d .
H7A H 0.1020 0.4954 0.6932 0.207 Uiso 1 1 calc R
H7B H 0.0791 0.4140 0.5403 0.207 Uiso 1 1 calc R
H7C H 0.2571 0.5400 0.6235 0.207 Uiso 1 1 calc R
C8 C 0.0233(9) 0.2053(12) 0.6514(7) 0.123(3) Uani 1 1 d .
H8A H -0.0301 0.2457 0.7177 0.185 Uiso 1 1 calc R
H8B H 0.0481 0.1322 0.6725 0.185 Uiso 1 1 calc R
H8C H -0.0506 0.1558 0.5668 0.185 Uiso 1 1 calc R
C9 C 0.5755(6) 0.1740(6) 0.6595(5) 0.0591(13) Uani 1 1 d .
C10 C 0.2727(7) -0.0098(6) 0.7550(5) 0.0648(13) Uani 1 1 d .
C11 C 0.5978(7) 0.1929(6) 0.9595(6) 0.0599(12) Uani 1 1 d .
C12 C 0.5499(10) -0.0240(8) 0.7523(7) 0.0908(19) Uani 1 1 d .

loop_
_atom_site_aniso_label
_atom_site_aniso_U_11
_atom_site_aniso_U_22
_atom_site_aniso_U_33
_atom_site_aniso_U_23
_atom_site_aniso_U_13
_atom_site_aniso_U_12
Sn1 0.0405(2) 0.03235(19) 0.03372(19) 0.00827(13) 0.00730(12) 0.01536(14)
Fe2 0.0570(4) 0.0371(3) 0.0492(4) 0.0114(3) 0.0143(3) 0.0236(3)
O1 0.0395(14) 0.0366(15) 0.0358(14) 0.0126(12) 0.0122(11) 0.0113(12)
O2 0.076(2) 0.068(2) 0.0411(17) 0.0045(15) -0.0080(15) 0.0441(19)
O3 0.108(3) 0.090(3) 0.064(2) 0.031(2) 0.045(2) 0.048(3)
O4 0.076(3) 0.066(3) 0.109(3) 0.018(2) 0.010(2) -0.002(3)
O5 0.102(3) 0.094(3) 0.073(3) 0.031(2) -0.008(2) 0.044(3)
O6 0.257(8) 0.144(5) 0.153(5) 0.070(4) 0.096(5) 0.170(6)
C1 0.044(2) 0.047(3) 0.049(3) 0.017(2) 0.0202(19) 0.011(2)
C2 0.057(3) 0.103(5) 0.105(5) 0.028(4) 0.030(3) 0.035(3)
C3 0.106(5) 0.081(4) 0.072(4) 0.035(3) 0.043(3) 0.020(4)
C4 0.105(5) 0.057(4) 0.114(5) 0.010(4) 0.064(4) -0.006(3)
C5 0.074(3) 0.086(4) 0.043(3) 0.006(3) -0.004(2) 0.047(3)
C6 0.106(5) 0.160(8) 0.051(3) 0.011(4) 0.001(3) 0.080(5)
C7 0.208(10) 0.147(8) 0.081(5) 0.012(5) -0.037(6) 0.126(8)
C8 0.088(5) 0.143(7) 0.084(5) 0.014(5) -0.013(4) 0.025(5)
C9 0.067(3) 0.051(3) 0.058(3) 0.010(2) 0.018(3) 0.033(3)
C10 0.071(4) 0.041(3) 0.064(3) 0.010(2) 0.015(3) 0.015(3)
C11 0.066(3) 0.051(3) 0.069(3) 0.026(3) 0.013(3) 0.030(2)
C12 0.127(6) 0.086(5) 0.086(4) 0.034(4) 0.040(4) 0.070(5)

loop_
_atom_type_symbol
_atom_type_description
_atom_type_scat_dispersion_real
_atom_type_scat_dispersion_imag
_atom_type_scat_source
C C 0.0033 0.0016 'International Tables Vol C Tables 4.2.6.8 and 6.1.1.4'
H H 0.0000 0.0000 'International Tables Vol C Tables 4.2.6.8 and 6.1.1.4'
O O 0.0106 0.0060 'International Tables Vol C Tables 4.2.6.8 and 6.1.1.4'
Fe Fe 0.3463 0.8444 'International Tables Vol C Tables 4.2.6.8 and 6.1.1.4'
Sn Sn -0.6537 1.4246 'International Tables Vol C Tables 4.2.6.8 and 6.1.1.4'

loop_
_geom_angle_atom_site_label_1
_geom_angle_atom_site_label_2
_geom_angle_atom_site_label_3
_geom_angle
_geom_angle_site_symmetry_1
_geom_angle_site_symmetry_3
O2 Sn1 O1 92.97(12) . .
O2 Sn1 O1 93.45(13) . 2_667
O1 Sn1 O1 73.41(12) . 2_667
O2 Sn1 Fe2 134.97(10) . .
O1 Sn1 Fe2 121.83(8) . .
O1 Sn1 Fe2 121.68(8) 2_667 .
C12 Fe2 C10 92.4(3) . .
C12 Fe2 C11 89.5(3) . .
C10 Fe2 C11 117.6(3) . .
C12 Fe2 C9 89.1(3) . .
C10 Fe2 C9 115.5(2) . .
C11 Fe2 C9 126.9(2) . .
C12 Fe2 Sn1 175.1(3) . .
C10 Fe2 Sn1 92.38(17) . .
C11 Fe2 Sn1 87.48(16) . .
C9 Fe2 Sn1 89.62(15) . .
C1 O1 Sn1 127.2(2) . .
C1 O1 Sn1 125.5(2) . 2_667
Sn1 O1 Sn1 106.59(12) . 2_667
C5 O2 Sn1 130.7(3) . .
O1 C1 C4 108.8(4) . .
O1 C1 C3 108.8(4) . .
C4 C1 C3 114.0(5) . .
O1 C1 C2 104.7(4) . .
C4 C1 C2 110.5(5) . .
C3 C1 C2 109.7(5) . .
O2 C5 C6 112.8(4) . .
O2 C5 C7 106.1(5) . .
C6 C5 C7 112.9(7) . .
O2 C5 C8 107.0(5) . .
C6 C5 C8 107.7(6) . .
C7 C5 C8 110.2(7) . .
O3 C9 Fe2 176.3(5) . .
O4 C10 Fe2 176.6(5) . .
O5 C11 Fe2 175.5(5) . .
O6 C12 Fe2 178.3(8) . .

loop_
_geom_bond_atom_site_label_1
_geom_bond_atom_site_label_2
_geom_bond_distance
_geom_bond_site_symmetry_2
Sn1 O2 1.936(3) .
Sn1 O1 2.094(3) .
Sn1 O1 2.099(3) 2_667
Sn1 Fe2 2.4678(9) .
Fe2 C12 1.752(6) .
Fe2 C10 1.775(6) .
Fe2 C11 1.785(6) .
Fe2 C9 1.790(6) .
O1 C1 1.466(5) .
O1 Sn1 2.099(3) 2_667
O2 C5 1.442(6) .
O3 C9 1.132(6) .
O4 C10 1.143(7) .
O5 C11 1.137(6) .
O6 C12 1.151(7) .
C1 C4 1.480(8) .
C1 C3 1.485(8) .
C1 C2 1.542(8) .
C5 C6 1.480(8) .
C5 C7 1.485(9) .
C5 C8 1.542(11) .
